data_4505168
loop_
_publ_author_name
'Lucassen, Andr\'e C. B.'
'Vartanian, Maida'
'Leitus, Gregory'
'van der Boom, Milko E.'

_publ_section_title
;
 4&#x2018;-Bromo-2&#x2018;,3&#x2018;,5&#x2018;,6&#x2018;-tetrafluorostilbazole:&#x2009;
 Donor and Acceptor Site for Halogen Bonding and \p-Stacking in One
 Rigid-Rod-Type Molecule
;
_journal_issue 5
_journal_name_full 'Crystal Growth &amp; Design'
_journal_page_first 1671
_journal_paper_doi 10.1021/cg0501433
_journal_volume 5
_journal_year 2005
_chemical_formula_sum 'C13 H6 Br F4 N'
_chemical_formula_weight 332.10
_chemical_name_systematic
; 
 ? 
;
_space_group_IT_number 14
_symmetry_cell_setting monoclinic
_symmetry_space_group_name_Hall '-P 2ybc'
_symmetry_space_group_name_H-M 'P 1 21/c 1'
_atom_sites_solution_hydrogens geom
_atom_sites_solution_primary direct
_atom_sites_solution_secondary difmap
_audit_creation_method SHELXL-97
_cell_angle_alpha 90.00
_cell_angle_beta 108.40(3)
_cell_angle_gamma 90.00
_cell_formula_units_Z 4
_cell_length_a 9.3770(19)
_cell_length_b 10.671(2)
_cell_length_c 11.907(2)
_cell_measurement_reflns_used 2441
_cell_measurement_temperature 120(2)
_cell_measurement_theta_max 27.48
_cell_measurement_theta_min 1.0
_cell_volume 1130.5(4)
_computing_cell_refinement HKL
_computing_data_collection 'Collect package (Bruker Nonius)'
_computing_data_reduction HKL
_computing_structure_refinement 'SHELXL-97 (Sheldrick, 1997)'
_computing_structure_solution 'SHELXS-97 (Sheldrick, 1990)'
_diffrn_ambient_temperature 120(2)
_diffrn_measured_fraction_theta_full 0.997
_diffrn_measured_fraction_theta_max 0.997
_diffrn_measurement_device_type 'Nonius KappaCCD'
_diffrn_measurement_method 'phi and omega scans'
_diffrn_radiation_monochromator graphite
_diffrn_radiation_source 'fine-focus sealed tube'
_diffrn_radiation_type MoK\a
_diffrn_radiation_wavelength 0.71073
_diffrn_reflns_av_R_equivalents 0.0000
_diffrn_reflns_av_sigmaI/netI 0.0244
_diffrn_reflns_limit_h_max 12
_diffrn_reflns_limit_h_min 0
_diffrn_reflns_limit_k_max 13
_diffrn_reflns_limit_k_min 0
_diffrn_reflns_limit_l_max 14
_diffrn_reflns_limit_l_min -15
_diffrn_reflns_number 2585
_diffrn_reflns_theta_full 27.48
_diffrn_reflns_theta_max 27.48
_diffrn_reflns_theta_min 2.29
_exptl_absorpt_coefficient_mu 3.672
_exptl_absorpt_correction_T_max 0.3213
_exptl_absorpt_correction_T_min 0.1204
_exptl_absorpt_correction_type none
_exptl_crystal_colour yellow
_exptl_crystal_density_diffrn 1.951
_exptl_crystal_density_method 'not measured'
_exptl_crystal_description prism
_exptl_crystal_F_000 648
_exptl_crystal_size_max 1.00
_exptl_crystal_size_mid 0.60
_exptl_crystal_size_min 0.40
_refine_diff_density_max 0.357
_refine_diff_density_min -0.495
_refine_diff_density_rms 0.079
_refine_ls_extinction_method none
_refine_ls_goodness_of_fit_ref 1.050
_refine_ls_hydrogen_treatment mixed
_refine_ls_matrix_type full
_refine_ls_number_parameters 178
_refine_ls_number_reflns 2585
_refine_ls_number_restraints 0
_refine_ls_restrained_S_all 1.050
_refine_ls_R_factor_all 0.0276
_refine_ls_R_factor_gt 0.0241
_refine_ls_shift/su_max 0.033
_refine_ls_shift/su_mean 0.002
_refine_ls_structure_factor_coef Fsqd
_refine_ls_weighting_details 'calc w=1/[\s^2^(Fo^2^)+(0.0260P)^2^+1.1451P] where P=(Fo^2^+2Fc^2^)/3'
_refine_ls_weighting_scheme calc
_refine_ls_wR_factor_gt 0.0577
_refine_ls_wR_factor_ref 0.0591
_reflns_number_gt 2367
_reflns_number_total 2585
_reflns_threshold_expression >2sigma(I)
_cod_data_source_file cg0501433si20050412_064348.cif
_cod_data_source_block v24
_cod_depositor_comments
;
The following automatic conversions were performed:

'_symmetry_cell_setting' value 'Monoclinic' changed to 'monoclinic'
according to /home/saulius/struct/CIF-dictionaries/cif_core.dic
dictionary named 'cif_core.dic' version 2.4.1 from 2010-06-29.

Automatic conversion script
Id: cif_fix_values 1715 2011-07-08 13:25:40Z adriana 
;
_cod_original_sg_symbol_H-M P2(1)/c
_cod_database_code 4505168

loop_
_symmetry_equiv_pos_as_xyz
'x, y, z'
'-x, y+1/2, -z+1/2'
'-x, -y, -z'
'x, -y-1/2, z-1/2'

loop_
_atom_site_label
_atom_site_type_symbol
_atom_site_fract_x
_atom_site_fract_y
_atom_site_fract_z
_atom_site_U_iso_or_equiv
_atom_site_adp_type
_atom_site_occupancy
_atom_site_symmetry_multiplicity
_atom_site_calc_flag
_atom_site_refinement_flags
Br1 Br 0.68479(2) 0.410865(17) 0.034666(16) 0.01422(7) Uani 1 1 d .
F1 F 0.69289(14) 0.57276(11) -0.17767(10) 0.0208(3) Uani 1 1 d .
F2 F 0.95926(13) 0.51376(11) 0.22775(9) 0.0186(2) Uani 1 1 d .
F3 F 0.87496(13) 0.75970(11) -0.18647(9) 0.0196(2) Uani 1 1 d .
F4 F 1.13750(13) 0.70331(11) 0.22246(10) 0.0194(3) Uani 1 1 d .
N1 N 1.4870(2) 1.21704(16) 0.05554(16) 0.0201(4) Uani 1 1 d .
C1 C 0.8161(2) 0.54149(18) 0.02674(16) 0.0135(4) Uani 1 1 d .
C2 C 0.8005(2) 0.60598(18) -0.07750(17) 0.0143(4) Uani 1 1 d .
C3 C 0.9331(2) 0.57772(17) 0.12532(16) 0.0129(4) Uani 1 1 d .
C4 C 0.8957(2) 0.70354(18) -0.08082(16) 0.0143(4) Uani 1 1 d .
C5 C 1.0263(2) 0.67678(18) 0.12180(16) 0.0137(4) Uani 1 1 d .
C6 C 1.0113(2) 0.74504(17) 0.01858(16) 0.0132(4) Uani 1 1 d .
C7 C 1.1069(2) 0.85032(18) 0.00757(17) 0.0143(4) Uani 1 1 d .
H7 H 1.093(3) 0.872(2) -0.069(2) 0.017 Uiso 1 1 d .
C8 C 1.2090(2) 0.91014(17) 0.09353(17) 0.0148(4) Uani 1 1 d .
H8 H 1.225(3) 0.892(2) 0.173(2) 0.018 Uiso 1 1 d .
C9 C 1.3023(2) 1.01500(18) 0.07659(17) 0.0144(4) Uani 1 1 d .
C10 C 1.2982(2) 1.0625(2) -0.03421(17) 0.0178(4) Uani 1 1 d .
H10 H 1.2324 1.0271 -0.1048 0.021 Uiso 1 1 calc R
C11 C 1.4027(2) 1.07224(18) 0.17574(18) 0.0171(4) Uani 1 1 d .
H11 H 1.4103 1.0435 0.2529 0.020 Uiso 1 1 calc R
C12 C 1.3910(2) 1.1614(2) -0.03965(18) 0.0197(4) Uani 1 1 d .
H12 H 1.3865 1.1920 -0.1156 0.024 Uiso 1 1 calc R
C13 C 1.4913(2) 1.1713(2) 0.16120(18) 0.0194(4) Uani 1 1 d .
H13 H 1.5587 1.2086 0.2300 0.023 Uiso 1 1 calc R

loop_
_atom_site_aniso_label
_atom_site_aniso_U_11
_atom_site_aniso_U_22
_atom_site_aniso_U_33
_atom_site_aniso_U_23
_atom_site_aniso_U_13
_atom_site_aniso_U_12
Br1 0.01383(11) 0.01304(11) 0.01671(11) -0.00100(7) 0.00614(7) -0.00244(7)
F1 0.0211(6) 0.0234(6) 0.0137(5) -0.0008(5) -0.0005(5) -0.0078(5)
F2 0.0217(6) 0.0191(6) 0.0138(5) 0.0039(4) 0.0039(4) -0.0033(5)
F3 0.0225(6) 0.0223(6) 0.0123(5) 0.0047(5) 0.0030(4) -0.0044(5)
F4 0.0187(6) 0.0223(6) 0.0131(5) 0.0014(5) -0.0008(4) -0.0067(5)
N1 0.0201(9) 0.0164(9) 0.0248(9) -0.0006(7) 0.0082(7) -0.0037(7)
C1 0.0139(9) 0.0109(9) 0.0170(9) -0.0015(7) 0.0067(7) -0.0005(7)
C2 0.0143(9) 0.0152(9) 0.0119(8) -0.0030(7) 0.0021(7) -0.0011(7)
C3 0.0152(9) 0.0120(9) 0.0126(8) 0.0021(7) 0.0060(7) 0.0029(7)
C4 0.0182(9) 0.0135(9) 0.0121(8) 0.0017(7) 0.0063(7) 0.0021(7)
C5 0.0130(9) 0.0136(9) 0.0127(8) -0.0032(7) 0.0017(7) 0.0003(7)
C6 0.0132(9) 0.0116(9) 0.0155(9) -0.0009(7) 0.0056(7) 0.0019(7)
C7 0.0164(9) 0.0120(9) 0.0158(9) 0.0021(7) 0.0071(7) 0.0000(7)
C8 0.0163(9) 0.0141(10) 0.0153(9) 0.0013(7) 0.0069(7) 0.0010(7)
C9 0.0131(9) 0.0126(9) 0.0175(9) -0.0016(7) 0.0049(7) 0.0010(7)
C10 0.0188(10) 0.0174(10) 0.0172(9) -0.0018(7) 0.0058(8) -0.0025(8)
C11 0.0160(9) 0.0181(10) 0.0159(9) 0.0001(7) 0.0033(8) 0.0004(7)
C12 0.0221(10) 0.0197(10) 0.0197(10) 0.0010(8) 0.0098(8) -0.0018(8)
C13 0.0171(10) 0.0196(10) 0.0201(10) -0.0036(8) 0.0040(8) -0.0035(8)

loop_
_atom_type_symbol
_atom_type_description
_atom_type_scat_dispersion_real
_atom_type_scat_dispersion_imag
_atom_type_scat_source
C C 0.0033 0.0016 'International Tables Vol C Tables 4.2.6.8 and 6.1.1.4'
H H 0.0000 0.0000 'International Tables Vol C Tables 4.2.6.8 and 6.1.1.4'
N N 0.0061 0.0033 'International Tables Vol C Tables 4.2.6.8 and 6.1.1.4'
F F 0.0171 0.0103 'International Tables Vol C Tables 4.2.6.8 and 6.1.1.4'
Br Br -0.2901 2.4595 'International Tables Vol C Tables 4.2.6.8 and 6.1.1.4'

loop_
_geom_angle_atom_site_label_1
_geom_angle_atom_site_label_2
_geom_angle_atom_site_label_3
_geom_angle
C13 N1 C12 116.46(18)
C2 C1 C3 116.86(17)
C2 C1 Br1 121.80(15)
C3 C1 Br1 121.34(14)
F1 C2 C4 118.99(17)
F1 C2 C1 120.08(17)
C4 C2 C1 120.92(18)
F2 C3 C5 118.57(17)
F2 C3 C1 119.57(17)
C5 C3 C1 121.85(17)
F3 C4 C2 117.20(17)
F3 C4 C6 119.48(17)
C2 C4 C6 123.32(17)
F4 C5 C3 116.96(16)
F4 C5 C6 120.51(17)
C3 C5 C6 122.49(17)
C5 C6 C4 114.49(17)
C5 C6 C7 125.64(17)
C4 C6 C7 119.85(17)
C8 C7 C6 127.78(18)
C8 C7 H7 119.3(15)
C6 C7 H7 112.9(15)
C7 C8 C9 125.19(18)
C7 C8 H8 121.8(15)
C9 C8 H8 112.9(15)
C11 C9 C10 116.61(18)
C11 C9 C8 119.17(17)
C10 C9 C8 124.22(17)
C12 C10 C9 119.30(18)
C12 C10 H10 120.4
C9 C10 H10 120.4
C13 C11 C9 119.84(19)
C13 C11 H11 120.1
C9 C11 H11 120.1
N1 C12 C10 124.22(19)
N1 C12 H12 117.9
C10 C12 H12 117.9
N1 C13 C11 123.57(19)
N1 C13 H13 118.2
C11 C13 H13 118.2

loop_
_geom_bond_atom_site_label_1
_geom_bond_atom_site_label_2
_geom_bond_distance
Br1 C1 1.8817(19)
F1 C2 1.344(2)
F2 C3 1.351(2)
F3 C4 1.351(2)
F4 C5 1.347(2)
N1 C13 1.338(3)
N1 C12 1.343(3)
C1 C2 1.386(3)
C1 C3 1.385(3)
C2 C4 1.380(3)
C3 C5 1.380(3)
C4 C6 1.401(3)
C5 C6 1.397(3)
C6 C7 1.468(3)
C7 C8 1.324(3)
C7 H7 0.91(2)
C8 C9 1.473(3)
C8 H8 0.93(2)
C9 C11 1.397(3)
C9 C10 1.402(3)
C10 C12 1.382(3)
C10 H10 0.9500
C11 C13 1.389(3)
C11 H11 0.9500
C12 H12 0.9500
C13 H13 0.9500

loop_
_geom_torsion_atom_site_label_1
_geom_torsion_atom_site_label_2
_geom_torsion_atom_site_label_3
_geom_torsion_atom_site_label_4
_geom_torsion
C3 C1 C2 F1 177.50(16)
Br1 C1 C2 F1 -2.5(3)
C3 C1 C2 C4 -1.5(3)
Br1 C1 C2 C4 178.41(14)
C2 C1 C3 F2 -176.28(16)
Br1 C1 C3 F2 3.8(2)
C2 C1 C3 C5 2.7(3)
Br1 C1 C3 C5 -177.25(14)
F1 C2 C4 F3 -0.5(3)
C1 C2 C4 F3 178.60(17)
F1 C2 C4 C6 -179.90(17)
C1 C2 C4 C6 -0.8(3)
F2 C3 C5 F4 -0.4(3)
C1 C3 C5 F4 -179.40(17)
F2 C3 C5 C6 177.45(16)
C1 C3 C5 C6 -1.5(3)
F4 C5 C6 C4 176.96(16)
C3 C5 C6 C4 -0.8(3)
F4 C5 C6 C7 -1.5(3)
C3 C5 C6 C7 -179.25(18)
F3 C4 C6 C5 -177.43(16)
C2 C4 C6 C5 2.0(3)
F3 C4 C6 C7 1.1(3)
C2 C4 C6 C7 -179.48(18)
C5 C6 C7 C8 -9.8(3)
C4 C6 C7 C8 171.9(2)
C6 C7 C8 C9 179.59(18)
C7 C8 C9 C11 177.99(19)
C7 C8 C9 C10 -2.3(3)
C11 C9 C10 C12 -0.2(3)
C8 C9 C10 C12 -179.97(18)
C10 C9 C11 C13 0.3(3)
C8 C9 C11 C13 -179.96(18)
C13 N1 C12 C10 0.4(3)
C9 C10 C12 N1 -0.1(3)
C12 N1 C13 C11 -0.4(3)
C9 C11 C13 N1 0.0(3)

loop_
_cod_related_entry_id
_cod_related_entry_database
_cod_related_entry_code
1 ChemSpider 30661494
